data_1517777
loop_
_publ_author_name
'Mehdi Amirnasr'
'Mahdieh Rasouli'
'Kurt Mereiter'

_publ_section_title
;
 Copper(I) complexes of new N2S2 donor Schiff-base ligands derived from
 1,2-bis-(2-amino-phenylsulfanyl)ethane
;
_journal_name_full
;
Inorganica Chimica Acta
;
_journal_page_first 230
_journal_page_last 235
_journal_volume 404
_journal_year 2013
_chemical_formula_moiety '2(C14 H12 Cu I N S), C H2 Cl2'
_chemical_formula_sum 'C29 H26 Cl2 Cu2 I2 N2 S2'
_chemical_formula_weight 918.42
_space_group_IT_number 2
_symmetry_cell_setting triclinic
_symmetry_space_group_name_Hall '-P 1'
_symmetry_space_group_name_H-M 'P -1'
_atom_sites_solution_hydrogens geom
_atom_sites_solution_primary direct
_atom_sites_solution_secondary difmap
_cell_angle_alpha 97.545(2)
_cell_angle_beta 99.046(2)
_cell_angle_gamma 95.542(2)
_cell_formula_units_Z 1
_cell_length_a 8.7843(2)
_cell_length_b 9.0024(2)
_cell_length_c 10.0774(2)
_cell_measurement_reflns_used 9890
_cell_measurement_temperature 100(2)
_cell_measurement_theta_max 30.04
_cell_measurement_theta_min 2.30
_cell_volume 774.58(3)
_computing_cell_refinement 'Bruker SAINT'
_computing_data_collection 'Bruker APEX2'
_computing_data_reduction 'Bruker SAINT, SADABS, XPREP'
_computing_molecular_graphics 'Bruker SHELXTL'
_computing_publication_material 'Bruker SHELXTL'
_computing_structure_refinement 'SHELXL-97 (Sheldrick, 2008)'
_computing_structure_solution 'SHELXS-97 (Sheldrick, 2008)'
_diffrn_ambient_temperature 100(2)
_diffrn_measured_fraction_theta_full 0.993
_diffrn_measured_fraction_theta_max 0.993
_diffrn_measurement_device_type 'Bruker APEX-II CCD'
_diffrn_measurement_method '\f and \w scans'
_diffrn_radiation_monochromator graphite
_diffrn_radiation_source 'fine-focus sealed tube'
_diffrn_radiation_type MoK\a
_diffrn_radiation_wavelength 0.71073
_diffrn_reflns_av_R_equivalents 0.0252
_diffrn_reflns_av_sigmaI/netI 0.0152
_diffrn_reflns_limit_h_max 12
_diffrn_reflns_limit_h_min -12
_diffrn_reflns_limit_k_max 12
_diffrn_reflns_limit_k_min -12
_diffrn_reflns_limit_l_max 14
_diffrn_reflns_limit_l_min -14
_diffrn_reflns_number 30762
_diffrn_reflns_theta_full 30.00
_diffrn_reflns_theta_max 30.00
_diffrn_reflns_theta_min 2.07
_exptl_absorpt_coefficient_mu 3.696
_exptl_absorpt_correction_T_max 0.69
_exptl_absorpt_correction_T_min 0.56
_exptl_absorpt_correction_type multi-scan
_exptl_absorpt_process_details 'program SADABS'
_exptl_crystal_colour orange
_exptl_crystal_density_diffrn 1.969
_exptl_crystal_density_method 'not measured'
_exptl_crystal_description prism
_exptl_crystal_F_000 444
_exptl_crystal_size_max 0.34
_exptl_crystal_size_mid 0.13
_exptl_crystal_size_min 0.11
_refine_diff_density_max 0.620
_refine_diff_density_min -0.715
_refine_diff_density_rms 0.067
_refine_ls_extinction_method none
_refine_ls_goodness_of_fit_ref 1.090
_refine_ls_hydrogen_treatment constr
_refine_ls_matrix_type full
_refine_ls_number_parameters 181
_refine_ls_number_reflns 4494
_refine_ls_number_restraints 0
_refine_ls_restrained_S_all 1.090
_refine_ls_R_factor_all 0.0153
_refine_ls_R_factor_gt 0.0144
_refine_ls_shift/su_max 0.002
_refine_ls_shift/su_mean 0.000
_refine_ls_structure_factor_coef Fsqd
_refine_ls_weighting_details 'calc w=1/[\s^2^(Fo^2^)+(0.0133P)^2^+0.4520P] where P=(Fo^2^+2Fc^2^)/3'
_refine_ls_weighting_scheme calc
_refine_ls_wR_factor_gt 0.0350
_refine_ls_wR_factor_ref 0.0355
_reflns_number_gt 4335
_reflns_number_total 4494
_reflns_threshold_expression >2sigma(I)
_cod_data_source_file ICA-2013-404-230-235-2.cif
_cod_data_source_block 1567sad
_cod_original_sg_symbol_H-M P-1
_cod_database_code 1517777

loop_
_symmetry_equiv_pos_as_xyz
'x, y, z'
'-x, -y, -z'

loop_
_atom_site_label
_atom_site_type_symbol
_atom_site_fract_x
_atom_site_fract_y
_atom_site_fract_z
_atom_site_U_iso_or_equiv
_atom_site_adp_type
_atom_site_occupancy
_atom_site_symmetry_multiplicity
_atom_site_calc_flag
_atom_site_refinement_flags
Cu1 Cu 0.388366(19) 0.587412(17) 0.511117(16) 0.01449(4) Uani 1 1 d .
I1 I 0.332198(9) 0.329856(9) 0.346919(8) 0.01449(3) Uani 1 1 d .
S1 S 0.20966(4) 0.57680(3) 0.65915(3) 0.01310(6) Uani 1 1 d .
N1 N 0.30573(13) 0.78933(12) 0.46713(11) 0.0143(2) Uani 1 1 d .
C1 C 0.02706(15) 0.47265(14) 0.56664(13) 0.0141(2) Uani 1 1 d .
H1A H 0.0402 0.3643 0.5484 0.017 Uiso 1 1 calc R
H1B H -0.0539 0.4827 0.6243 0.017 Uiso 1 1 calc R
C2 C 0.17330(15) 0.76779(14) 0.66209(13) 0.0141(2) Uani 1 1 d .
C3 C 0.09543(17) 0.83078(15) 0.76195(14) 0.0177(3) Uani 1 1 d .
H3 H 0.0549 0.7691 0.8209 0.021 Uiso 1 1 calc R
C4 C 0.07673(18) 0.98316(16) 0.77572(15) 0.0210(3) Uani 1 1 d .
H4 H 0.0218 1.0255 0.8426 0.025 Uiso 1 1 calc R
C5 C 0.13892(18) 1.07308(16) 0.69112(15) 0.0220(3) Uani 1 1 d .
H5 H 0.1291 1.1780 0.7022 0.026 Uiso 1 1 calc R
C6 C 0.21525(18) 1.01162(15) 0.59057(14) 0.0194(3) Uani 1 1 d .
H6 H 0.2579 1.0749 0.5339 0.023 Uiso 1 1 calc R
C7 C 0.23010(15) 0.85700(14) 0.57175(13) 0.0143(2) Uani 1 1 d .
C8 C 0.30193(17) 0.85308(15) 0.35922(14) 0.0172(2) Uani 1 1 d .
H8 H 0.2440 0.9366 0.3540 0.021 Uiso 1 1 calc R
C9 C 0.37885(17) 0.80790(15) 0.24467(13) 0.0171(2) Uani 1 1 d .
C10 C 0.34354(18) 0.87732(17) 0.12888(15) 0.0217(3) Uani 1 1 d .
H10 H 0.2743 0.9521 0.1285 0.026 Uiso 1 1 calc R
C11 C 0.40937(19) 0.83729(18) 0.01460(15) 0.0250(3) Uani 1 1 d .
H11 H 0.3839 0.8837 -0.0641 0.030 Uiso 1 1 calc R
C12 C 0.51220(19) 0.72970(17) 0.01517(15) 0.0247(3) Uani 1 1 d .
H12 H 0.5563 0.7017 -0.0633 0.030 Uiso 1 1 calc R
C13 C 0.55072(19) 0.66276(17) 0.13099(15) 0.0225(3) Uani 1 1 d .
H13 H 0.6223 0.5901 0.1318 0.027 Uiso 1 1 calc R
C14 C 0.48491(17) 0.70180(15) 0.24509(14) 0.0182(3) Uani 1 1 d .
H14 H 0.5121 0.6562 0.3240 0.022 Uiso 1 1 calc R
C15 C 0.8873(4) 0.4767(3) 0.9679(3) 0.0249(6) Uani 0.50 1 d P
H15A H 0.8291 0.5012 0.8828 0.030 Uiso 0.50 1 calc PR
H15B H 0.8123 0.4239 1.0149 0.030 Uiso 0.50 1 calc PR
Cl1 Cl 0.97463(6) 0.64344(5) 1.07140(5) 0.04077(11) Uani 1 1 d .

loop_
_atom_site_aniso_label
_atom_site_aniso_U_11
_atom_site_aniso_U_22
_atom_site_aniso_U_33
_atom_site_aniso_U_23
_atom_site_aniso_U_13
_atom_site_aniso_U_12
Cu1 0.01185(8) 0.01408(7) 0.01843(8) 0.00258(6) 0.00427(6) 0.00307(6)
I1 0.01168(5) 0.01467(4) 0.01636(4) 0.00006(3) 0.00262(3) 0.00055(3)
S1 0.01129(15) 0.01346(13) 0.01489(13) 0.00318(10) 0.00208(11) 0.00199(11)
N1 0.0130(5) 0.0133(5) 0.0166(5) 0.0018(4) 0.0036(4) 0.0005(4)
C1 0.0120(6) 0.0140(5) 0.0166(5) 0.0046(4) 0.0024(5) -0.0003(4)
C2 0.0116(6) 0.0133(5) 0.0164(5) 0.0007(4) 0.0008(5) 0.0010(4)
C3 0.0159(7) 0.0188(6) 0.0181(6) 0.0011(5) 0.0037(5) 0.0017(5)
C4 0.0195(7) 0.0202(6) 0.0230(6) -0.0026(5) 0.0061(5) 0.0050(5)
C5 0.0238(8) 0.0148(6) 0.0272(7) -0.0005(5) 0.0049(6) 0.0047(5)
C6 0.0216(7) 0.0136(6) 0.0231(6) 0.0024(5) 0.0048(5) 0.0016(5)
C7 0.0116(6) 0.0142(5) 0.0164(5) 0.0010(4) 0.0016(4) 0.0015(4)
C8 0.0160(7) 0.0160(6) 0.0197(6) 0.0039(5) 0.0026(5) 0.0018(5)
C9 0.0175(7) 0.0172(6) 0.0161(6) 0.0034(4) 0.0027(5) -0.0016(5)
C10 0.0208(7) 0.0234(7) 0.0211(6) 0.0083(5) 0.0018(5) 0.0002(5)
C11 0.0265(8) 0.0298(7) 0.0171(6) 0.0081(5) 0.0006(6) -0.0056(6)
C12 0.0277(8) 0.0278(7) 0.0170(6) 0.0011(5) 0.0064(6) -0.0049(6)
C13 0.0252(8) 0.0223(7) 0.0210(6) 0.0026(5) 0.0082(6) 0.0013(6)
C14 0.0194(7) 0.0182(6) 0.0175(6) 0.0042(5) 0.0048(5) 0.0001(5)
C15 0.0242(16) 0.0189(13) 0.0299(15) -0.0008(11) 0.0042(12) 0.0012(11)
Cl1 0.0506(3) 0.0274(2) 0.0466(2) -0.00352(17) 0.0261(2) -0.00059(18)

loop_
_atom_type_symbol
_atom_type_description
_atom_type_scat_dispersion_real
_atom_type_scat_dispersion_imag
_atom_type_scat_source
C C 0.0033 0.0016 'International Tables Vol C Tables 4.2.6.8 and 6.1.1.4'
H H 0.0000 0.0000 'International Tables Vol C Tables 4.2.6.8 and 6.1.1.4'
N N 0.0061 0.0033 'International Tables Vol C Tables 4.2.6.8 and 6.1.1.4'
S S 0.1246 0.1234 'International Tables Vol C Tables 4.2.6.8 and 6.1.1.4'
Cl Cl 0.1484 0.1585 'International Tables Vol C Tables 4.2.6.8 and 6.1.1.4'
Cu Cu 0.3201 1.2651 'International Tables Vol C Tables 4.2.6.8 and 6.1.1.4'
I I -0.4742 1.8119 'International Tables Vol C Tables 4.2.6.8 and 6.1.1.4'

loop_
_geom_angle_atom_site_label_1
_geom_angle_atom_site_label_2
_geom_angle_atom_site_label_3
_geom_angle
_geom_angle_site_symmetry_1
_geom_angle_site_symmetry_3
N1 Cu1 S1 86.80(3) . .
N1 Cu1 I1 125.14(3) . .
S1 Cu1 I1 106.018(10) . .
N1 Cu1 I1 104.79(3) . 2_666
S1 Cu1 I1 109.114(10) . 2_666
I1 Cu1 I1 119.355(6) . 2_666
N1 Cu1 Cu1 145.35(3) . 2_666
S1 Cu1 Cu1 126.698(12) . 2_666
I1 Cu1 Cu1 59.739(6) . 2_666
I1 Cu1 Cu1 59.616(7) 2_666 2_666
Cu1 I1 Cu1 60.645(6) . 2_666
C2 S1 C1 102.75(6) . .
C2 S1 Cu1 95.33(5) . .
C1 S1 Cu1 108.88(4) . .
C8 N1 C7 116.85(11) . .
C8 N1 Cu1 130.60(10) . .
C7 N1 Cu1 112.29(8) . .
C1 C1 S1 112.85(12) 2_566 .
C1 C1 H1A 109.0 2_566 .
S1 C1 H1A 109.0 . .
C1 C1 H1B 109.0 2_566 .
S1 C1 H1B 109.0 . .
H1A C1 H1B 107.8 . .
C3 C2 C7 120.36(12) . .
C3 C2 S1 118.43(10) . .
C7 C2 S1 121.09(10) . .
C4 C3 C2 120.37(13) . .
C4 C3 H3 119.8 . .
C2 C3 H3 119.8 . .
C5 C4 C3 119.48(13) . .
C5 C4 H4 120.3 . .
C3 C4 H4 120.3 . .
C6 C5 C4 120.72(13) . .
C6 C5 H5 119.6 . .
C4 C5 H5 119.6 . .
C5 C6 C7 120.60(13) . .
C5 C6 H6 119.7 . .
C7 C6 H6 119.7 . .
C6 C7 C2 118.34(12) . .
C6 C7 N1 122.03(12) . .
C2 C7 N1 119.60(11) . .
N1 C8 C9 125.65(13) . .
N1 C8 H8 117.2 . .
C9 C8 H8 117.2 . .
C14 C9 C10 119.08(13) . .
C14 C9 C8 123.86(12) . .
C10 C9 C8 117.06(13) . .
C11 C10 C9 120.31(14) . .
C11 C10 H10 119.8 . .
C9 C10 H10 119.8 . .
C12 C11 C10 120.12(13) . .
C12 C11 H11 119.9 . .
C10 C11 H11 119.9 . .
C11 C12 C13 119.91(14) . .
C11 C12 H12 120.0 . .
C13 C12 H12 120.0 . .
C14 C13 C12 120.21(15) . .
C14 C13 H13 119.9 . .
C12 C13 H13 119.9 . .
C13 C14 C9 120.34(13) . .
C13 C14 H14 119.8 . .
C9 C14 H14 119.8 . .
Cl1 C15 Cl1 111.54(18) . 2_767
Cl1 C15 H15A 109.3 . .
Cl1 C15 H15A 109.3 2_767 .
Cl1 C15 H15B 109.3 . .
Cl1 C15 H15B 109.3 2_767 .
H15A C15 H15B 108.0 . .
C15 Cl1 C15 68.46(18) . 2_767

loop_
_geom_bond_atom_site_label_1
_geom_bond_atom_site_label_2
_geom_bond_distance
_geom_bond_site_symmetry_2
Cu1 N1 2.0959(11) .
Cu1 S1 2.3331(4) .
Cu1 I1 2.62150(19) .
Cu1 I1 2.6248(2) 2_666
Cu1 Cu1 2.6487(3) 2_666
I1 Cu1 2.6248(2) 2_666
S1 C2 1.7761(13) .
S1 C1 1.8250(14) .
N1 C8 1.2920(17) .
N1 C7 1.4331(17) .
C1 C1 1.514(2) 2_566
C1 H1A 0.9900 .
C1 H1B 0.9900 .
C2 C3 1.3942(18) .
C2 C7 1.4072(18) .
C3 C4 1.3888(19) .
C3 H3 0.9500 .
C4 C5 1.387(2) .
C4 H4 0.9500 .
C5 C6 1.386(2) .
C5 H5 0.9500 .
C6 C7 1.4015(18) .
C6 H6 0.9500 .
C8 C9 1.4594(19) .
C8 H8 0.9500 .
C9 C14 1.397(2) .
C9 C10 1.4012(18) .
C10 C11 1.390(2) .
C10 H10 0.9500 .
C11 C12 1.387(2) .
C11 H11 0.9500 .
C12 C13 1.393(2) .
C12 H12 0.9500 .
C13 C14 1.3864(19) .
C13 H13 0.9500 .
C14 H14 0.9500 .
C15 Cl1 1.745(3) .
C15 Cl1 1.758(3) 2_767
C15 H15A 0.9900 .
C15 H15B 0.9900 .
Cl1 C15 1.758(3) 2_767

loop_
_geom_torsion_atom_site_label_1
_geom_torsion_atom_site_label_2
_geom_torsion_atom_site_label_3
_geom_torsion_atom_site_label_4
_geom_torsion
_geom_torsion_site_symmetry_1
_geom_torsion_site_symmetry_4
N1 Cu1 I1 Cu1 138.94(4) . 2_666
S1 Cu1 I1 Cu1 -123.527(12) . 2_666
I1 Cu1 I1 Cu1 0.0 2_666 2_666
N1 Cu1 S1 C2 -14.95(5) . .
I1 Cu1 S1 C2 -140.66(4) . .
I1 Cu1 S1 C2 89.60(4) 2_666 .
Cu1 Cu1 S1 C2 155.44(4) 2_666 .
N1 Cu1 S1 C1 90.48(5) . .
I1 Cu1 S1 C1 -35.23(4) . .
I1 Cu1 S1 C1 -164.97(4) 2_666 .
Cu1 Cu1 S1 C1 -99.13(4) 2_666 .
S1 Cu1 N1 C8 -152.88(12) . .
I1 Cu1 N1 C8 -45.50(14) . .
I1 Cu1 N1 C8 98.19(12) 2_666 .
Cu1 Cu1 N1 C8 40.74(15) 2_666 .
S1 Cu1 N1 C7 21.04(8) . .
I1 Cu1 N1 C7 128.42(8) . .
I1 Cu1 N1 C7 -87.89(8) 2_666 .
Cu1 Cu1 N1 C7 -145.34(7) 2_666 .
C2 S1 C1 C1 51.04(14) . 2_566
Cu1 S1 C1 C1 -49.22(14) . 2_566
C1 S1 C2 C3 82.96(11) . .
Cu1 S1 C2 C3 -166.28(10) . .
C1 S1 C2 C7 -101.09(11) . .
Cu1 S1 C2 C7 9.66(11) . .
C7 C2 C3 C4 -1.7(2) . .
S1 C2 C3 C4 174.23(11) . .
C2 C3 C4 C5 -1.3(2) . .
C3 C4 C5 C6 2.0(2) . .
C4 C5 C6 C7 0.5(2) . .
C5 C6 C7 C2 -3.5(2) . .
C5 C6 C7 N1 178.81(13) . .
C3 C2 C7 C6 4.1(2) . .
S1 C2 C7 C6 -171.78(10) . .
C3 C2 C7 N1 -178.12(12) . .
S1 C2 C7 N1 6.01(17) . .
C8 N1 C7 C6 -28.32(19) . .
Cu1 N1 C7 C6 156.86(11) . .
C8 N1 C7 C2 153.98(13) . .
Cu1 N1 C7 C2 -20.85(15) . .
C7 N1 C8 C9 176.26(13) . .
Cu1 N1 C8 C9 -10.1(2) . .
N1 C8 C9 C14 -9.2(2) . .
N1 C8 C9 C10 171.34(14) . .
C14 C9 C10 C11 2.1(2) . .
C8 C9 C10 C11 -178.41(13) . .
C9 C10 C11 C12 -0.9(2) . .
C10 C11 C12 C13 -0.6(2) . .
C11 C12 C13 C14 0.9(2) . .
C12 C13 C14 C9 0.4(2) . .
C10 C9 C14 C13 -1.8(2) . .
C8 C9 C14 C13 178.71(13) . .
Cl1 C15 Cl1 C15 0.0 2_767 2_767
